data_1516936
loop_
_publ_author_name
'Farooq Ali Shah'
'Muhammad Sirajuddin'
'Saqib Ali'
'Syed Mustansar Abbas'
'Muhammad Nawaz Tahir'
'Corrado Rizzoli'

_publ_section_title
;
 Synthesis, spectroscopic characterization, X-ray structure and biological
 screenings of organotin(IV) 3-[(3,5-dichlorophenylamido)]propanoates
;
_journal_name_full
;
Inorganica Chimica Acta
;
_journal_page_first 159
_journal_page_last 162
_journal_volume 400
_journal_year 2013
_chemical_formula_moiety 'C28 H23 Cl2 N O3 Sn'
_chemical_formula_sum 'C28 H23 Cl2 N O3 Sn'
_chemical_formula_weight 611.06
_space_group_IT_number 14
_symmetry_cell_setting monoclinic
_symmetry_space_group_name_Hall '-P 2ybc'
_symmetry_space_group_name_H-M 'P 1 21/c 1'
_atom_sites_solution_hydrogens geom
_atom_sites_solution_primary direct
_atom_sites_solution_secondary difmap
_cell_angle_alpha 90.00
_cell_angle_beta 97.902(7)
_cell_angle_gamma 90.00
_cell_formula_units_Z 4
_cell_length_a 10.361(3)
_cell_length_b 27.083(5)
_cell_length_c 9.692(2)
_cell_measurement_reflns_used 48
_cell_measurement_temperature 293(2)
_cell_measurement_theta_max 22.4
_cell_measurement_theta_min 12.8
_cell_volume 2693.8(11)
_computing_cell_refinement 'FEBO Software'
_computing_data_collection 'FEBO Software (Belletti, 1993)'
_computing_data_reduction 'FEBO Software'
_computing_structure_refinement 'SHELX97-L (Sheldrick, 2008)'
_computing_structure_solution 'SHELX97-S (Sheldrick, 2008)'
_diffrn_ambient_temperature 293(2)
_diffrn_measured_fraction_theta_full 0.992
_diffrn_measured_fraction_theta_max 0.992
_diffrn_measurement_device 'Philips PW 1100'
_diffrn_measurement_method '\w/2\q scans'
_diffrn_radiation_monochromator graphite
_diffrn_radiation_source 'fine-focus sealed tube'
_diffrn_radiation_type MoK\a
_diffrn_radiation_wavelength 0.71073
_diffrn_reflns_av_R_equivalents 0.0155
_diffrn_reflns_av_sigmaI/netI 0.0220
_diffrn_reflns_limit_h_max 12
_diffrn_reflns_limit_h_min 0
_diffrn_reflns_limit_k_max 0
_diffrn_reflns_limit_k_min -32
_diffrn_reflns_limit_l_max 11
_diffrn_reflns_limit_l_min -11
_diffrn_reflns_number 5563
_diffrn_reflns_theta_full 25.25
_diffrn_reflns_theta_max 25.25
_diffrn_reflns_theta_min 3.01
_diffrn_standards_decay_% 0.0
_diffrn_standards_interval_count 100
_diffrn_standards_number 3
_exptl_absorpt_coefficient_mu 1.176
_exptl_absorpt_correction_T_max 0.867
_exptl_absorpt_correction_T_min 0.794
_exptl_absorpt_correction_type psi-scan
_exptl_absorpt_process_details '(North et al., 1968)'
_exptl_crystal_colour colourless
_exptl_crystal_density_diffrn 1.507
_exptl_crystal_density_method 'not measured'
_exptl_crystal_description block
_exptl_crystal_F_000 1224
_exptl_crystal_size_max 0.22
_exptl_crystal_size_mid 0.17
_exptl_crystal_size_min 0.12
_refine_diff_density_max 1.215
_refine_diff_density_min -1.368
_refine_diff_density_rms 0.116
_refine_ls_extinction_method none
_refine_ls_goodness_of_fit_ref 1.062
_refine_ls_hydrogen_treatment mixed
_refine_ls_matrix_type full
_refine_ls_number_parameters 320
_refine_ls_number_reflns 4850
_refine_ls_number_restraints 1
_refine_ls_restrained_S_all 1.062
_refine_ls_R_factor_all 0.0510
_refine_ls_R_factor_gt 0.0397
_refine_ls_shift/su_max 0.001
_refine_ls_shift/su_mean 0.000
_refine_ls_structure_factor_coef Fsqd
_refine_ls_weighting_details 'calc w=1/[\s^2^(Fo^2^)+(0.0815P)^2^] where P=(Fo^2^+2Fc^2^)/3'
_refine_ls_weighting_scheme calc
_refine_ls_wR_factor_gt 0.1039
_refine_ls_wR_factor_ref 0.1116
_reflns_number_gt 4054
_reflns_number_total 4850
_reflns_threshold_expression I>\2s(I)
_cod_data_source_file ICA-2013-400-159-168-2.cif
_cod_data_source_block FS139
_cod_original_sg_symbol_H-M 'P 21/c'
_cod_database_code 1516936

loop_
_symmetry_equiv_pos_as_xyz
x,y,z
-x,y+1/2,-z+1/2
-x,-y,-z
x,-y-1/2,z-1/2

loop_
_atom_site_label
_atom_site_type_symbol
_atom_site_fract_x
_atom_site_fract_y
_atom_site_fract_z
_atom_site_U_iso_or_equiv
_atom_site_adp_type
_atom_site_occupancy
_atom_site_symmetry_multiplicity
_atom_site_calc_flag
_atom_site_refinement_flags
Sn1 Sn 0.04049(2) 0.410216(8) 0.11778(2) 0.03080(12) Uani 1 1 d .
Cl1 Cl -0.51091(14) 0.15717(6) 0.04643(14) 0.0889(5) Uani 1 1 d .
Cl2 Cl -0.61529(13) 0.19511(6) 0.56349(17) 0.0853(4) Uani 1 1 d .
O1 O 0.1183(2) 0.34107(8) 0.1671(2) 0.0397(6) Uani 1 1 d .
O2 O 0.0202(3) 0.35413(10) 0.3509(3) 0.0465(6) Uani 1 1 d .
O3 O -0.0972(3) 0.24447(11) 0.2264(2) 0.0485(7) Uani 1 1 d .
N1 N -0.1628(3) 0.22352(11) 0.4323(3) 0.0382(7) Uani 1 1 d D
H1N H -0.148(4) 0.2257(14) 0.5219(11) 0.042(10) Uiso 1 1 d D
C1 C 0.0875(3) 0.32802(12) 0.2882(3) 0.0305(7) Uani 1 1 d .
C2 C 0.1443(3) 0.27954(13) 0.3444(4) 0.0356(8) Uani 1 1 d .
H2A H 0.2289 0.2854 0.3984 0.043 Uiso 1 1 calc R
H2B H 0.1569 0.2581 0.2672 0.043 Uiso 1 1 calc R
C3 C 0.0565(3) 0.25400(13) 0.4355(3) 0.0368(8) Uani 1 1 d .
H3A H 0.0989 0.2243 0.4747 0.044 Uiso 1 1 calc R
H3B H 0.0428 0.2757 0.5119 0.044 Uiso 1 1 calc R
C4 C -0.0738(3) 0.24065(13) 0.3540(3) 0.0325(7) Uani 1 1 d .
C5 C -0.2920(3) 0.20842(13) 0.3865(3) 0.0372(8) Uani 1 1 d .
C6 C -0.3328(4) 0.19176(14) 0.2520(4) 0.0456(9) Uani 1 1 d .
H6 H -0.2746 0.1901 0.1872 0.055 Uiso 1 1 calc R
C7 C -0.4600(4) 0.17785(16) 0.2162(4) 0.0530(10) Uani 1 1 d .
C8 C -0.5504(4) 0.17897(17) 0.3078(5) 0.0592(12) Uani 1 1 d .
H8 H -0.6366 0.1696 0.2809 0.071 Uiso 1 1 calc R
C9 C -0.5064(4) 0.19476(16) 0.4427(5) 0.0544(11) Uani 1 1 d .
C10 C -0.3796(4) 0.20974(14) 0.4832(4) 0.0464(9) Uani 1 1 d .
H10 H -0.3531 0.2206 0.5737 0.056 Uiso 1 1 calc R
C11 C -0.1658(4) 0.41202(12) 0.0963(4) 0.0361(8) Uani 1 1 d .
C12 C -0.2371(4) 0.40311(16) 0.2064(4) 0.0509(10) Uani 1 1 d .
H12 H -0.1939 0.3938 0.2930 0.061 Uiso 1 1 calc R
C13 C -0.3719(5) 0.40810(18) 0.1874(5) 0.0656(14) Uani 1 1 d .
H13 H -0.4185 0.4022 0.2612 0.079 Uiso 1 1 calc R
C14 C -0.4356(4) 0.42158(19) 0.0608(6) 0.0646(12) Uani 1 1 d .
H14 H -0.5258 0.4248 0.0486 0.078 Uiso 1 1 calc R
C15 C -0.3680(4) 0.43050(18) -0.0494(5) 0.0583(11) Uani 1 1 d .
H15 H -0.4126 0.4398 -0.1354 0.070 Uiso 1 1 calc R
C16 C -0.2349(4) 0.42569(15) -0.0325(4) 0.0447(9) Uani 1 1 d .
H16 H -0.1899 0.4316 -0.1076 0.054 Uiso 1 1 calc R
C17 C 0.1071(4) 0.41391(11) -0.0811(3) 0.0338(8) Uani 1 1 d .
C18 C 0.0553(4) 0.38300(14) -0.1887(4) 0.0479(10) Uani 1 1 d .
H18 H -0.0109 0.3611 -0.1748 0.058 Uiso 1 1 calc R
C19 C 0.1007(6) 0.38423(17) -0.3168(4) 0.0660(14) Uani 1 1 d .
H19 H 0.0664 0.3629 -0.3877 0.079 Uiso 1 1 calc R
C20 C 0.1968(5) 0.41731(18) -0.3380(5) 0.0647(14) Uani 1 1 d .
H20 H 0.2259 0.4188 -0.4245 0.078 Uiso 1 1 calc R
C21 C 0.2500(4) 0.44795(18) -0.2340(5) 0.0583(11) Uani 1 1 d .
H21 H 0.3160 0.4697 -0.2491 0.070 Uiso 1 1 calc R
C22 C 0.2053(3) 0.44660(14) -0.1050(4) 0.0413(8) Uani 1 1 d .
H22 H 0.2413 0.4677 -0.0343 0.050 Uiso 1 1 calc R
C23 C 0.1480(3) 0.45943(12) 0.2602(3) 0.0327(7) Uani 1 1 d .
C24 C 0.2823(4) 0.45660(17) 0.2812(4) 0.0522(10) Uani 1 1 d .
H24 H 0.3239 0.4318 0.2377 0.063 Uiso 1 1 calc R
C25 C 0.3556(5) 0.4901(2) 0.3657(5) 0.0714(14) Uani 1 1 d .
H25 H 0.4460 0.4881 0.3779 0.086 Uiso 1 1 calc R
C26 C 0.2956(6) 0.52655(19) 0.4318(5) 0.0740(15) Uani 1 1 d .
H26 H 0.3452 0.5492 0.4884 0.089 Uiso 1 1 calc R
C27 C 0.1610(5) 0.52942(16) 0.4139(4) 0.0598(12) Uani 1 1 d .
H27 H 0.1196 0.5536 0.4601 0.072 Uiso 1 1 calc R
C28 C 0.0889(4) 0.49652(14) 0.3278(4) 0.0432(9) Uani 1 1 d .
H28 H -0.0014 0.4991 0.3144 0.052 Uiso 1 1 calc R

loop_
_atom_site_aniso_label
_atom_site_aniso_U_11
_atom_site_aniso_U_22
_atom_site_aniso_U_33
_atom_site_aniso_U_23
_atom_site_aniso_U_13
_atom_site_aniso_U_12
Sn1 0.03924(17) 0.03244(17) 0.02128(16) -0.00068(8) 0.00613(10) -0.00100(9)
Cl1 0.0844(9) 0.1069(11) 0.0662(8) -0.0211(7) -0.0225(7) -0.0223(8)
Cl2 0.0552(7) 0.1020(11) 0.1074(11) 0.0132(9) 0.0427(7) 0.0050(7)
O1 0.0579(16) 0.0356(13) 0.0288(12) 0.0055(10) 0.0177(11) 0.0026(11)
O2 0.0655(17) 0.0463(15) 0.0307(13) 0.0023(12) 0.0167(12) 0.0125(13)
O3 0.0518(16) 0.0743(19) 0.0192(12) 0.0075(12) 0.0034(11) -0.0137(14)
N1 0.0449(17) 0.0530(19) 0.0174(14) 0.0013(13) 0.0064(12) -0.0094(14)
C1 0.0383(18) 0.0314(17) 0.0216(16) 0.0014(13) 0.0036(13) -0.0063(14)
C2 0.0343(18) 0.040(2) 0.0322(18) 0.0089(15) 0.0049(14) 0.0000(15)
C3 0.045(2) 0.0392(19) 0.0254(17) 0.0079(14) 0.0015(14) -0.0047(16)
C4 0.0364(17) 0.037(2) 0.0240(17) 0.0007(14) 0.0053(13) -0.0009(14)
C5 0.0393(19) 0.0389(19) 0.0338(18) 0.0027(15) 0.0068(15) -0.0039(15)
C6 0.055(2) 0.047(2) 0.0347(19) -0.0013(16) 0.0061(17) -0.0081(18)
C7 0.055(3) 0.053(2) 0.046(2) 0.0005(19) -0.0095(19) -0.011(2)
C8 0.041(2) 0.056(3) 0.078(3) 0.004(2) -0.002(2) -0.0077(19)
C9 0.042(2) 0.053(3) 0.070(3) 0.010(2) 0.016(2) 0.0011(19)
C10 0.047(2) 0.047(2) 0.048(2) 0.0026(17) 0.0121(18) -0.0002(17)
C11 0.0400(19) 0.039(2) 0.0298(18) -0.0065(14) 0.0065(15) -0.0026(15)
C12 0.050(2) 0.072(3) 0.030(2) -0.0095(18) 0.0027(17) 0.004(2)
C13 0.049(3) 0.094(4) 0.058(3) -0.008(2) 0.022(2) 0.001(2)
C14 0.037(2) 0.084(3) 0.071(3) -0.008(3) 0.005(2) 0.007(2)
C15 0.054(3) 0.063(3) 0.053(3) 0.006(2) -0.009(2) 0.003(2)
C16 0.045(2) 0.049(2) 0.040(2) 0.0040(18) 0.0018(17) -0.0022(18)
C17 0.050(2) 0.0333(18) 0.0192(16) 0.0037(12) 0.0078(14) 0.0058(15)
C18 0.076(3) 0.039(2) 0.0281(18) 0.0020(15) 0.0046(18) -0.0019(19)
C19 0.119(4) 0.048(3) 0.030(2) -0.0072(19) 0.006(2) 0.025(3)
C20 0.087(4) 0.078(3) 0.035(2) 0.017(2) 0.028(2) 0.041(3)
C21 0.056(3) 0.073(3) 0.050(3) 0.024(2) 0.025(2) 0.010(2)
C22 0.044(2) 0.045(2) 0.0344(19) 0.0065(16) 0.0047(16) 0.0037(16)
C23 0.0416(19) 0.0346(18) 0.0218(15) 0.0026(13) 0.0041(13) -0.0001(14)
C24 0.046(2) 0.078(3) 0.032(2) -0.0111(19) 0.0022(16) 0.003(2)
C25 0.045(2) 0.113(4) 0.051(3) -0.009(3) -0.011(2) -0.015(3)
C26 0.093(4) 0.068(3) 0.053(3) -0.010(2) -0.017(3) -0.027(3)
C27 0.084(3) 0.048(2) 0.042(2) -0.0126(19) -0.009(2) 0.011(2)
C28 0.053(2) 0.045(2) 0.0290(19) 0.0001(15) -0.0031(16) 0.0068(17)

loop_
_atom_type_symbol
_atom_type_description
_atom_type_scat_dispersion_real
_atom_type_scat_dispersion_imag
_atom_type_scat_source
Sn Sn -0.6537 1.4246 'International Tables Vol C Tables 4.2.6.8 and 6.1.1.4'
Cl Cl 0.1484 0.1585 'International Tables Vol C Tables 4.2.6.8 and 6.1.1.4'
O O 0.0106 0.0060 'International Tables Vol C Tables 4.2.6.8 and 6.1.1.4'
N N 0.0061 0.0033 'International Tables Vol C Tables 4.2.6.8 and 6.1.1.4'
H H 0.0000 0.0000 'International Tables Vol C Tables 4.2.6.8 and 6.1.1.4'
C C 0.0033 0.0016 'International Tables Vol C Tables 4.2.6.8 and 6.1.1.4'

loop_
_geom_angle_atom_site_label_1
_geom_angle_atom_site_label_2
_geom_angle_atom_site_label_3
_geom_angle
O1 Sn1 C11 113.54(11)
O1 Sn1 C23 105.38(11)
C11 Sn1 C23 118.77(13)
O1 Sn1 C17 94.99(10)
C11 Sn1 C17 110.90(14)
C23 Sn1 C17 110.61(13)
C1 O1 Sn1 108.5(2)
C4 N1 C5 127.8(3)
C4 N1 H1N 120(3)
C5 N1 H1N 112(3)
O2 C1 O1 121.4(3)
O2 C1 C2 123.3(3)
O1 C1 C2 115.3(3)
C1 C2 C3 111.7(3)
C1 C2 H2A 109.3
C3 C2 H2A 109.3
C1 C2 H2B 109.3
C3 C2 H2B 109.3
H2A C2 H2B 107.9
C4 C3 C2 111.6(3)
C4 C3 H3A 109.3
C2 C3 H3A 109.3
C4 C3 H3B 109.3
C2 C3 H3B 109.3
H3A C3 H3B 108.0
O3 C4 N1 122.4(3)
O3 C4 C3 122.9(3)
N1 C4 C3 114.6(3)
C6 C5 C10 119.9(3)
C6 C5 N1 122.8(3)
C10 C5 N1 117.3(3)
C7 C6 C5 119.0(4)
C7 C6 H6 120.5
C5 C6 H6 120.5
C6 C7 C8 123.2(4)
C6 C7 Cl1 118.8(3)
C8 C7 Cl1 118.0(3)
C7 C8 C9 116.6(4)
C7 C8 H8 121.7
C9 C8 H8 121.7
C10 C9 C8 122.3(4)
C10 C9 Cl2 119.3(4)
C8 C9 Cl2 118.4(3)
C9 C10 C5 119.0(4)
C9 C10 H10 120.5
C5 C10 H10 120.5
C12 C11 C16 117.8(4)
C12 C11 Sn1 123.5(3)
C16 C11 Sn1 118.6(3)
C13 C12 C11 120.6(4)
C13 C12 H12 119.7
C11 C12 H12 119.7
C14 C13 C12 120.0(5)
C14 C13 H13 120.0
C12 C13 H13 120.0
C13 C14 C15 120.8(4)
C13 C14 H14 119.6
C15 C14 H14 119.6
C16 C15 C14 120.0(4)
C16 C15 H15 120.0
C14 C15 H15 120.0
C15 C16 C11 120.9(4)
C15 C16 H16 119.6
C11 C16 H16 119.6
C18 C17 C22 118.3(3)
C18 C17 Sn1 120.7(3)
C22 C17 Sn1 120.9(3)
C17 C18 C19 121.0(4)
C17 C18 H18 119.5
C19 C18 H18 119.5
C20 C19 C18 119.4(4)
C20 C19 H19 120.3
C18 C19 H19 120.3
C21 C20 C19 120.9(4)
C21 C20 H20 119.5
C19 C20 H20 119.5
C20 C21 C22 119.9(4)
C20 C21 H21 120.1
C22 C21 H21 120.1
C17 C22 C21 120.5(4)
C17 C22 H22 119.8
C21 C22 H22 119.8
C24 C23 C28 118.2(3)
C24 C23 Sn1 119.3(3)
C28 C23 Sn1 122.4(3)
C25 C24 C23 120.8(4)
C25 C24 H24 119.6
C23 C24 H24 119.6
C26 C25 C24 120.3(4)
C26 C25 H25 119.9
C24 C25 H25 119.9
C25 C26 C27 119.7(4)
C25 C26 H26 120.1
C27 C26 H26 120.1
C28 C27 C26 119.7(4)
C28 C27 H27 120.2
C26 C27 H27 120.2
C27 C28 C23 121.3(4)
C27 C28 H28 119.3
C23 C28 H28 119.3

loop_
_geom_bond_atom_site_label_1
_geom_bond_atom_site_label_2
_geom_bond_distance
Sn1 O1 2.069(2)
Sn1 C11 2.119(4)
Sn1 C23 2.121(3)
Sn1 C17 2.136(3)
Cl1 C7 1.750(4)
Cl2 C9 1.734(4)
O1 C1 1.307(4)
O2 C1 1.213(4)
O3 C4 1.231(4)
N1 C4 1.354(4)
N1 C5 1.412(4)
N1 H1N 0.863(10)
C1 C2 1.510(5)
C2 C3 1.519(5)
C2 H2A 0.9700
C2 H2B 0.9700
C3 C4 1.511(5)
C3 H3A 0.9700
C3 H3B 0.9700
C5 C6 1.389(5)
C5 C10 1.392(5)
C6 C7 1.368(6)
C6 H6 0.9300
C7 C8 1.377(6)
C8 C9 1.391(7)
C8 H8 0.9300
C9 C10 1.379(6)
C10 H10 0.9300
C11 C12 1.399(6)
C11 C16 1.401(5)
C12 C13 1.390(6)
C12 H12 0.9300
C13 C14 1.361(7)
C13 H13 0.9300
C14 C15 1.376(7)
C14 H14 0.9300
C15 C16 1.373(6)
C15 H15 0.9300
C16 H16 0.9300
C17 C18 1.387(5)
C17 C22 1.392(5)
C18 C19 1.387(6)
C18 H18 0.9300
C19 C20 1.376(7)
C19 H19 0.9300
C20 C21 1.362(7)
C20 H20 0.9300
C21 C22 1.393(5)
C21 H21 0.9300
C22 H22 0.9300
C23 C24 1.381(5)
C23 C28 1.386(5)
C24 C25 1.379(6)
C24 H24 0.9300
C25 C26 1.370(7)
C25 H25 0.9300
C26 C27 1.384(7)
C26 H26 0.9300
C27 C28 1.370(5)
C27 H27 0.9300
C28 H28 0.9300
